data_4114411
loop_
_publ_author_name
'Wei He'
'Xiufeng Sun'
'Alison J. Frontier'

_publ_section_title
;
 Polarizing the Nazarov Cyclization: Efficient Catalysis under Mild
 Conditions
;
_journal_name_full 'Journal of the American Chemical Society'
_journal_page_first 14278
_journal_page_last 14279
_journal_paper_doi 10.1021/ja037910b
_journal_volume 125
_journal_year 2003
_chemical_formula_moiety 'C21 H26 O6'
_chemical_formula_sum 'C21 H26 O6'
_chemical_formula_weight 374.42
_chemical_name_common frowh01
_chemical_name_systematic
;
 12a
;
_space_group_IT_number 2
_symmetry_cell_setting triclinic
_symmetry_space_group_name_Hall '-P 1'
_symmetry_space_group_name_H-M 'P -1'
_atom_sites_solution_hydrogens geom
_atom_sites_solution_primary direct
_atom_sites_solution_secondary difmap
_audit_creation_method SHELXL-97
_cell_angle_alpha 74.5680(10)
_cell_angle_beta 85.4520(10)
_cell_angle_gamma 74.7850(10)
_cell_formula_units_Z 2
_cell_length_a 7.2589(4)
_cell_length_b 10.2403(5)
_cell_length_c 13.9655(7)
_cell_measurement_reflns_used 6529
_cell_measurement_temperature 193(2)
_cell_measurement_theta_max 28
_cell_measurement_theta_min 2
_cell_volume 965.55(9)
_computing_cell_refinement SAINT
_computing_data_collection SMART
_computing_data_reduction XPREP
_computing_molecular_graphics ORTEP
_computing_structure_refinement 'SHELXL-97 (Sheldrick, 1997)'
_computing_structure_solution SIR-92
_diffrn_ambient_temperature 193(2)
_diffrn_measured_fraction_theta_full 0.962
_diffrn_measured_fraction_theta_max 0.962
_diffrn_measurement_device_type SMART
_diffrn_measurement_method multirun
_diffrn_radiation_monochromator graphite
_diffrn_radiation_source 'fine-focus sealed tube'
_diffrn_radiation_type MoK\a
_diffrn_radiation_wavelength 0.71073
_diffrn_reflns_av_R_equivalents 0.0132
_diffrn_reflns_av_sigmaI/netI 0.0158
_diffrn_reflns_limit_h_max 9
_diffrn_reflns_limit_h_min -9
_diffrn_reflns_limit_k_max 13
_diffrn_reflns_limit_k_min -13
_diffrn_reflns_limit_l_max 18
_diffrn_reflns_limit_l_min -18
_diffrn_reflns_number 11766
_diffrn_reflns_theta_full 28.31
_diffrn_reflns_theta_max 28.31
_diffrn_reflns_theta_min 2.13
_exptl_absorpt_coefficient_mu 0.094
_exptl_absorpt_correction_T_max 0.99
_exptl_absorpt_correction_T_min 0.95
_exptl_absorpt_correction_type empirical
_exptl_absorpt_process_details SADABS
_exptl_crystal_colour colorless
_exptl_crystal_density_diffrn 1.288
_exptl_crystal_description block
_exptl_crystal_F_000 400
_exptl_crystal_size_max 0.42
_exptl_crystal_size_mid 0.42
_exptl_crystal_size_min 0.36
_refine_diff_density_max 0.245
_refine_diff_density_min -0.180
_refine_diff_density_rms 0.033
_refine_ls_extinction_method none
_refine_ls_goodness_of_fit_ref 1.041
_refine_ls_hydrogen_treatment mixed
_refine_ls_matrix_type full
_refine_ls_number_parameters 348
_refine_ls_number_reflns 4634
_refine_ls_number_restraints 0
_refine_ls_restrained_S_all 1.041
_refine_ls_R_factor_all 0.0495
_refine_ls_R_factor_gt 0.0407
_refine_ls_shift/su_max 0.001
_refine_ls_shift/su_mean 0.000
_refine_ls_structure_factor_coef Fsqd
_refine_ls_weighting_details 'calc w=1/[\s^2^(Fo^2^)+(0.0547P)^2^+0.1980P] where P=(Fo^2^+2Fc^2^)/3'
_refine_ls_weighting_scheme calc
_refine_ls_wR_factor_gt 0.1030
_refine_ls_wR_factor_ref 0.1085
_reflns_number_gt 3931
_reflns_number_total 4634
_reflns_threshold_expression >2sigma(I)
_cod_data_source_file ja037910bsi20030814_043516_1.cif
_cod_data_source_block frowh01
_cod_database_code 4114411

loop_
_symmetry_equiv_pos_as_xyz
'x, y, z'
'-x, -y, -z'

loop_
_atom_site_label
_atom_site_type_symbol
_atom_site_fract_x
_atom_site_fract_y
_atom_site_fract_z
_atom_site_U_iso_or_equiv
_atom_site_adp_type
_atom_site_occupancy
_atom_site_symmetry_multiplicity
_atom_site_calc_flag
C1 C 0.73016(16) 0.28940(11) 0.27017(8) 0.0287(2) Uani 1 1 d
C2 C 0.71227(17) 0.42511(11) 0.18731(9) 0.0330(3) Uani 1 1 d
C3 C 0.78247(17) 0.38544(12) 0.09459(9) 0.0345(3) Uani 1 1 d
C4 C 0.7501(2) 0.47099(16) 0.00384(11) 0.0455(3) Uani 1 1 d
C5 C 0.7963(3) 0.4218(2) -0.08821(11) 0.0593(4) Uani 1 1 d
C6 C 0.8906(3) 0.2652(2) -0.07025(12) 0.0618(4) Uani 1 1 d
C7 C 0.8233(3) 0.17952(17) 0.02738(11) 0.0503(4) Uani 1 1 d
C8 C 0.86457(18) 0.22894(12) 0.11594(9) 0.0354(3) Uani 1 1 d
C9 C 0.74877(16) 0.17734(11) 0.21215(8) 0.0276(2) Uani 1 1 d
C10 C 1.0796(2) 0.19102(17) 0.13600(13) 0.0501(4) Uani 1 1 d
C11 C 0.55996(17) 0.30184(11) 0.33915(9) 0.0316(2) Uani 1 1 d
C12 C 0.4462(2) 0.3372(2) 0.49551(12) 0.0513(4) Uani 1 1 d
C13 C 0.82014(16) 0.02424(11) 0.26688(8) 0.0285(2) Uani 1 1 d
C14 C 0.96938(17) -0.02911(12) 0.33600(8) 0.0313(2) Uani 1 1 d
C15 C 1.03770(18) -0.17183(12) 0.37803(9) 0.0334(3) Uani 1 1 d
C16 C 0.95819(17) -0.26528(11) 0.35042(8) 0.0301(2) Uani 1 1 d
C17 C 0.80841(16) -0.21929(11) 0.28417(8) 0.0289(2) Uani 1 1 d
C18 C 0.74152(16) -0.07496(11) 0.24371(8) 0.0287(2) Uani 1 1 d
C19 C 1.2221(2) 0.01933(15) 0.41095(12) 0.0461(3) Uani 1 1 d
C20 C 0.9701(2) -0.50571(12) 0.36528(10) 0.0360(3) Uani 1 1 d
C21 C 0.5136(2) -0.11587(14) 0.14682(12) 0.0441(3) Uani 1 1 d
O1 O 0.64670(15) 0.54264(9) 0.19806(7) 0.0467(2) Uani 1 1 d
O2 O 0.40364(13) 0.29812(11) 0.31946(8) 0.0495(3) Uani 1 1 d
O3 O 0.60300(12) 0.32001(10) 0.42538(6) 0.0392(2) Uani 1 1 d
O4 O 1.04379(13) 0.06746(8) 0.36067(7) 0.0400(2) Uani 1 1 d
O5 O 1.03834(13) -0.40332(8) 0.39422(7) 0.0402(2) Uani 1 1 d
O6 O 0.59494(12) -0.02146(8) 0.17679(7) 0.0383(2) Uani 1 1 d
H1 H 0.843(2) 0.2760(14) 0.3072(10) 0.035(3) Uiso 1 1 d
H4 H 0.690(2) 0.5677(18) -0.0040(12) 0.052(4) Uiso 1 1 d
H5A H 0.681(3) 0.441(2) -0.1238(15) 0.074(6) Uiso 1 1 d
H6A H 1.032(3) 0.2507(19) -0.0701(13) 0.065(5) Uiso 1 1 d
H6B H 0.864(3) 0.233(2) -0.1281(15) 0.072(6) Uiso 1 1 d
H7A H 0.882(3) 0.079(2) 0.0376(13) 0.062(5) Uiso 1 1 d
H7B H 0.680(2) 0.1919(16) 0.0246(11) 0.047(4) Uiso 1 1 d
H9 H 0.6198(18) 0.1890(13) 0.1889(9) 0.026(3) Uiso 1 1 d
H10A H 1.151(2) 0.2268(18) 0.0744(13) 0.061(5) Uiso 1 1 d
H10B H 1.128(3) 0.090(2) 0.1580(13) 0.063(5) Uiso 1 1 d
H10C H 1.112(2) 0.2304(18) 0.1886(13) 0.059(5) Uiso 1 1 d
H12A H 0.351(3) 0.4217(19) 0.4674(12) 0.057(5) Uiso 1 1 d
H12B H 0.392(3) 0.256(2) 0.5112(13) 0.063(5) Uiso 1 1 d
H12C H 0.503(3) 0.3450(18) 0.5542(14) 0.061(5) Uiso 1 1 d
H15 H 1.139(2) -0.2057(15) 0.4263(11) 0.041(4) Uiso 1 1 d
H17 H 0.7555(18) -0.2814(14) 0.2651(10) 0.030(3) Uiso 1 1 d
H19A H 1.255(2) 0.1017(19) 0.4157(13) 0.060(5) Uiso 1 1 d
H19B H 1.210(2) -0.0383(19) 0.4779(13) 0.055(4) Uiso 1 1 d
H19C H 1.322(3) -0.0324(19) 0.3724(13) 0.063(5) Uiso 1 1 d
H20A H 0.835(2) -0.4969(16) 0.3795(11) 0.044(4) Uiso 1 1 d
H20B H 0.992(2) -0.4994(15) 0.2938(12) 0.045(4) Uiso 1 1 d
H20C H 1.044(2) -0.5966(18) 0.4044(12) 0.054(4) Uiso 1 1 d
H21A H 0.450(3) -0.1684(19) 0.2016(13) 0.061(5) Uiso 1 1 d
H21B H 0.609(2) -0.1813(17) 0.1169(11) 0.049(4) Uiso 1 1 d
H21C H 0.417(2) -0.0543(17) 0.0970(12) 0.053(4) Uiso 1 1 d
H5B H 0.873(3) 0.477(2) -0.1339(16) 0.083(6) Uiso 1 1 d

loop_
_atom_site_aniso_label
_atom_site_aniso_U_11
_atom_site_aniso_U_22
_atom_site_aniso_U_33
_atom_site_aniso_U_23
_atom_site_aniso_U_13
_atom_site_aniso_U_12
C1 0.0315(5) 0.0210(5) 0.0339(6) -0.0066(4) -0.0008(4) -0.0074(4)
C2 0.0343(6) 0.0229(5) 0.0415(6) -0.0039(4) -0.0064(5) -0.0096(4)
C3 0.0320(6) 0.0307(6) 0.0381(6) -0.0009(5) -0.0008(5) -0.0111(5)
C4 0.0428(7) 0.0418(7) 0.0447(7) 0.0052(6) -0.0035(6) -0.0138(6)
C5 0.0584(10) 0.0750(11) 0.0351(7) 0.0052(7) -0.0019(7) -0.0197(8)
C6 0.0642(11) 0.0802(12) 0.0362(8) -0.0138(8) 0.0118(7) -0.0148(9)
C7 0.0653(10) 0.0476(8) 0.0370(7) -0.0158(6) 0.0102(6) -0.0103(7)
C8 0.0373(6) 0.0304(6) 0.0340(6) -0.0051(5) 0.0044(5) -0.0052(5)
C9 0.0311(5) 0.0207(5) 0.0301(5) -0.0066(4) 0.0002(4) -0.0051(4)
C10 0.0345(7) 0.0477(8) 0.0537(9) 0.0016(7) 0.0083(6) -0.0030(6)
C11 0.0350(6) 0.0226(5) 0.0381(6) -0.0098(4) 0.0005(5) -0.0070(4)
C12 0.0447(8) 0.0663(10) 0.0420(8) -0.0217(7) 0.0071(6) -0.0065(8)
C13 0.0327(5) 0.0214(5) 0.0305(5) -0.0064(4) 0.0000(4) -0.0055(4)
C14 0.0371(6) 0.0255(5) 0.0332(6) -0.0071(4) -0.0021(5) -0.0110(5)
C15 0.0381(6) 0.0271(5) 0.0336(6) -0.0036(4) -0.0079(5) -0.0081(5)
C16 0.0370(6) 0.0216(5) 0.0295(5) -0.0041(4) -0.0011(4) -0.0058(4)
C17 0.0346(6) 0.0224(5) 0.0315(6) -0.0090(4) -0.0002(4) -0.0081(4)
C18 0.0306(5) 0.0247(5) 0.0297(5) -0.0077(4) -0.0016(4) -0.0041(4)
C19 0.0490(8) 0.0357(7) 0.0562(9) -0.0059(6) -0.0184(7) -0.0160(6)
C20 0.0447(7) 0.0232(5) 0.0398(7) -0.0077(5) -0.0062(5) -0.0067(5)
C21 0.0438(7) 0.0319(6) 0.0594(9) -0.0167(6) -0.0185(7) -0.0038(6)
O1 0.0617(6) 0.0212(4) 0.0569(6) -0.0083(4) -0.0134(5) -0.0082(4)
O2 0.0371(5) 0.0657(7) 0.0580(6) -0.0326(5) 0.0066(4) -0.0190(5)
O3 0.0368(5) 0.0459(5) 0.0348(5) -0.0138(4) 0.0010(4) -0.0070(4)
O4 0.0459(5) 0.0256(4) 0.0505(5) -0.0060(4) -0.0164(4) -0.0114(4)
O5 0.0530(5) 0.0211(4) 0.0446(5) -0.0018(3) -0.0175(4) -0.0078(4)
O6 0.0417(5) 0.0243(4) 0.0490(5) -0.0093(4) -0.0170(4) -0.0039(3)

loop_
_atom_type_symbol
_atom_type_description
_atom_type_scat_dispersion_real
_atom_type_scat_dispersion_imag
_atom_type_scat_source
C C 0.0033 0.0016 'International Tables Vol C Tables 4.2.6.8 and 6.1.1.4'
H H 0.0000 0.0000 'International Tables Vol C Tables 4.2.6.8 and 6.1.1.4'
O O 0.0106 0.0060 'International Tables Vol C Tables 4.2.6.8 and 6.1.1.4'

loop_
_geom_angle_atom_site_label_1
_geom_angle_atom_site_label_2
_geom_angle_atom_site_label_3
_geom_angle
C11 C1 C2 110.56(9)
C11 C1 C9 114.08(9)
C2 C1 C9 103.06(9)
O1 C2 C3 127.46(11)
O1 C2 C1 125.01(12)
C3 C2 C1 107.50(9)
C4 C3 C2 124.64(12)
C4 C3 C8 124.50(13)
C2 C3 C8 110.01(10)
C3 C4 C5 122.98(14)
C4 C5 C6 114.30(13)
C5 C6 C7 112.22(13)
C8 C7 C6 110.98(14)
C3 C8 C7 108.44(11)
C3 C8 C10 110.65(11)
C7 C8 C10 111.54(12)
C3 C8 C9 100.83(9)
C7 C8 C9 113.16(11)
C10 C8 C9 111.70(10)
C13 C9 C1 118.43(9)
C13 C9 C8 115.56(9)
C1 C9 C8 104.06(9)
O2 C11 O3 123.72(11)
O2 C11 C1 124.65(11)
O3 C11 C1 111.62(10)
C18 C13 C14 116.08(10)
C18 C13 C9 118.78(10)
C14 C13 C9 125.03(10)
O4 C14 C15 121.42(10)
O4 C14 C13 116.36(10)
C15 C14 C13 122.22(10)
C16 C15 C14 119.23(11)
O5 C16 C17 123.96(10)
O5 C16 C15 114.69(10)
C17 C16 C15 121.35(10)
C16 C17 C18 118.13(10)
O6 C18 C17 121.53(10)
O6 C18 C13 115.50(9)
C17 C18 C13 122.96(10)
C11 O3 C12 115.55(11)
C14 O4 C19 118.20(9)
C16 O5 C20 117.70(9)
C18 O6 C21 118.63(9)

loop_
_geom_bond_atom_site_label_1
_geom_bond_atom_site_label_2
_geom_bond_distance
C1 C11 1.5049(16)
C1 C2 1.5363(15)
C1 C9 1.5451(15)
C2 O1 1.2173(14)
C2 C3 1.4724(18)
C3 C4 1.3332(18)
C3 C8 1.5116(17)
C4 C5 1.485(2)
C5 C6 1.529(3)
C6 C7 1.533(2)
C7 C8 1.5319(19)
C8 C10 1.5359(19)
C8 C9 1.5708(16)
C9 C13 1.5197(14)
C11 O2 1.2010(15)
C11 O3 1.3386(14)
C12 O3 1.4477(16)
C13 C18 1.4038(15)
C13 C14 1.4066(16)
C14 O4 1.3710(13)
C14 C15 1.3913(15)
C15 C16 1.3853(16)
C16 O5 1.3695(13)
C16 C17 1.3852(16)
C17 C18 1.4007(15)
C18 O6 1.3730(13)
C19 O4 1.4268(16)
C20 O5 1.4278(14)
C21 O6 1.4185(15)

loop_
_geom_torsion_atom_site_label_1
_geom_torsion_atom_site_label_2
_geom_torsion_atom_site_label_3
_geom_torsion_atom_site_label_4
_geom_torsion
C11 C1 C2 O1 37.71(16)
C9 C1 C2 O1 160.01(11)
C11 C1 C2 C3 -140.57(10)
C9 C1 C2 C3 -18.26(12)
O1 C2 C3 C4 -14.2(2)
C1 C2 C3 C4 164.04(12)
O1 C2 C3 C8 175.97(12)
C1 C2 C3 C8 -5.81(13)
C2 C3 C4 C5 -169.98(13)
C8 C3 C4 C5 -1.6(2)
C3 C4 C5 C6 -2.0(2)
C4 C5 C6 C7 31.5(2)
C5 C6 C7 C8 -58.1(2)
C4 C3 C8 C7 -24.04(17)
C2 C3 C8 C7 145.83(11)
C4 C3 C8 C10 98.59(15)
C2 C3 C8 C10 -91.55(13)
C4 C3 C8 C9 -143.10(12)
C2 C3 C8 C9 26.76(12)
C6 C7 C8 C3 52.32(16)
C6 C7 C8 C10 -69.76(16)
C6 C7 C8 C9 163.30(12)
C11 C1 C9 C13 -75.65(13)
C2 C1 C9 C13 164.45(9)
C11 C1 C9 C8 154.46(9)
C2 C1 C9 C8 34.56(11)
C3 C8 C9 C13 -169.00(10)
C7 C8 C9 C13 75.40(13)
C10 C8 C9 C13 -51.46(14)
C3 C8 C9 C1 -37.41(11)
C7 C8 C9 C1 -153.01(11)
C10 C8 C9 C1 80.13(12)
C2 C1 C11 O2 74.26(15)
C9 C1 C11 O2 -41.33(16)
C2 C1 C11 O3 -104.72(11)
C9 C1 C11 O3 139.68(10)
C1 C9 C13 C18 143.30(11)
C8 C9 C13 C18 -92.29(13)
C1 C9 C13 C14 -40.81(16)
C8 C9 C13 C14 83.60(14)
C18 C13 C14 O4 -178.55(10)
C9 C13 C14 O4 5.46(17)
C18 C13 C14 C15 0.96(17)
C9 C13 C14 C15 -175.03(11)
O4 C14 C15 C16 -179.79(11)
C13 C14 C15 C16 0.73(18)
C14 C15 C16 O5 178.55(10)
C14 C15 C16 C17 -1.97(18)
O5 C16 C17 C18 -179.15(10)
C15 C16 C17 C18 1.42(18)
C16 C17 C18 O6 179.31(10)
C16 C17 C18 C13 0.39(17)
C14 C13 C18 O6 179.48(10)
C9 C13 C18 O6 -4.26(15)
C14 C13 C18 C17 -1.53(17)
C9 C13 C18 C17 174.73(10)
O2 C11 O3 C12 -0.75(18)
C1 C11 O3 C12 178.25(11)
C15 C14 O4 C19 15.18(18)
C13 C14 O4 C19 -165.31(12)
C17 C16 O5 C20 3.70(17)
C15 C16 O5 C20 -176.83(11)
C17 C18 O6 C21 -1.48(17)
C13 C18 O6 C21 177.52(11)
